data_4121180
loop_
_publ_author_name
'Michael Benz'
'Bernhard Spingler'
'Roger Alberto'
'Henrik Braband'

_publ_section_title
;
 Toward Organometallic 99mTc Imaging Agents: Synthesis of Water-Stable
 99Tc-NHC Complexes
;
_journal_name_full 'Journal of the American Chemical Society'
_journal_page_first 17566
_journal_page_last 17572
_journal_paper_doi 10.1021/ja409499u
_journal_volume 135
_journal_year 2013
_chemical_formula_moiety C22H37.20F6N8O4.60PTc
_chemical_formula_sum 'C22 H37.2 F6 N8 O4.6 P Tc'
_chemical_formula_weight 730.37
_chemical_name_common '[TcO2(L3)2](PF6)x2.6H2O'
_chemical_name_systematic
; 
 ? 
;
_space_group_IT_number 2
_symmetry_cell_setting triclinic
_symmetry_space_group_name_Hall '-P 1'
_symmetry_space_group_name_H-M 'P -1'
_atom_sites_solution_hydrogens geom
_atom_sites_solution_primary direct
_atom_sites_solution_secondary difmap
_audit_creation_method SHELXL-97
_cell_angle_alpha 86.566(2)
_cell_angle_beta 80.875(2)
_cell_angle_gamma 88.031(2)
_cell_formula_units_Z 2
_cell_length_a 8.6324(2)
_cell_length_b 9.6076(3)
_cell_length_c 18.6505(5)
_cell_measurement_reflns_used 6686
_cell_measurement_temperature 183(2)
_cell_measurement_theta_max 31.0018
_cell_measurement_theta_min 2.7823
_cell_volume 1524.01(7)
_computing_cell_refinement
;
CrysAlisPro, Agilent Technologies,
Version 1.171.36.20 (release 27-06-2012 CrysAlis171 .NET)
(compiled Jul 11 2012,15:38:31)
;
_computing_data_collection
;
CrysAlisPro, Agilent Technologies,
Version 1.171.36.20 (release 27-06-2012 CrysAlis171 .NET)
(compiled Jul 11 2012,15:38:31)
;
_computing_data_reduction
;
CrysAlisPro, Agilent Technologies,
Version 1.171.36.20 (release 27-06-2012 CrysAlis171 .NET)
(compiled Jul 11 2012,15:38:31)
;
_computing_molecular_graphics 'ORTEP-3 (Farrugia, 1997)'
_computing_publication_material 'SHELXL-97 (Sheldrick, 2008)'
_computing_structure_refinement 'SHELXL-97 (Sheldrick, 2008)'
_computing_structure_solution 'SIR-97 (Altomare, 1999)'
_diffrn_ambient_temperature 183(2)
_diffrn_detector_area_resol_mean 10.4498
_diffrn_measured_fraction_theta_full 0.992
_diffrn_measured_fraction_theta_max 0.992
_diffrn_measurement_device_type 'Xcalibur, Ruby'
_diffrn_measurement_method '\w scans'
_diffrn_radiation_monochromator graphite
_diffrn_radiation_source 'fine-focus sealed tube'
_diffrn_radiation_type MoK\a
_diffrn_radiation_wavelength 0.71073
_diffrn_reflns_av_R_equivalents 0.0539
_diffrn_reflns_av_sigmaI/netI 0.0623
_diffrn_reflns_limit_h_max 9
_diffrn_reflns_limit_h_min -11
_diffrn_reflns_limit_k_max 11
_diffrn_reflns_limit_k_min -12
_diffrn_reflns_limit_l_max 24
_diffrn_reflns_limit_l_min -24
_diffrn_reflns_number 18201
_diffrn_reflns_theta_full 28.28
_diffrn_reflns_theta_max 28.28
_diffrn_reflns_theta_min 2.79
_exptl_absorpt_coefficient_mu 0.606
_exptl_absorpt_correction_T_max 0.9408
_exptl_absorpt_correction_T_min 0.9187
_exptl_absorpt_correction_type multi-scan
_exptl_absorpt_process_details
;
CrysAlisPro, Agilent Technologies,
Version 1.171.36.20 (release 27-06-2012 CrysAlis171 .NET)
(compiled Jul 11 2012,15:38:31)
empirical absorption correction using spherical harmonics,
 implemented in SCALE3 ABSPACK scaling algorithm.
;
_exptl_crystal_colour yellow
_exptl_crystal_density_diffrn 1.592
_exptl_crystal_description block
_exptl_crystal_F_000 748
_exptl_crystal_size_max 0.14
_exptl_crystal_size_mid 0.13
_exptl_crystal_size_min 0.10
_refine_diff_density_max 0.937
_refine_diff_density_min -0.612
_refine_diff_density_rms 0.099
_refine_ls_extinction_method none
_refine_ls_goodness_of_fit_ref 1.026
_refine_ls_hydrogen_treatment mixed
_refine_ls_matrix_type full
_refine_ls_number_parameters 423
_refine_ls_number_reflns 7516
_refine_ls_number_restraints 9
_refine_ls_restrained_S_all 1.025
_refine_ls_R_factor_all 0.0660
_refine_ls_R_factor_gt 0.0490
_refine_ls_shift/su_max 0.001
_refine_ls_shift/su_mean 0.000
_refine_ls_structure_factor_coef Fsqd
_refine_ls_weighting_details 'calc w=1/[\s^2^(Fo^2^)+(0.0519P)^2^+1.5620P] where P=(Fo^2^+2Fc^2^)/3'
_refine_ls_weighting_scheme calc
_refine_ls_wR_factor_gt 0.1139
_refine_ls_wR_factor_ref 0.1246
_reflns_number_gt 5927
_reflns_number_total 7516
_reflns_threshold_expression >2sigma(I)
_cod_data_source_file ja409499u_si_002_6.cif
_cod_data_source_block '[TcO2(L3)2](PF6)x2.6H2O'
_cod_original_formula_sum 'C22 H37.20 F6 N8 O4.60 P Tc'
_cod_database_code 4121180

loop_
_symmetry_equiv_pos_as_xyz
'x, y, z'
'-x, -y, -z'

loop_
_atom_site_label
_atom_site_type_symbol
_atom_site_fract_x
_atom_site_fract_y
_atom_site_fract_z
_atom_site_U_iso_or_equiv
_atom_site_adp_type
_atom_site_occupancy
_atom_site_symmetry_multiplicity
_atom_site_calc_flag
_atom_site_refinement_flags
_atom_site_disorder_assembly
_atom_site_disorder_group
Tc1 Tc 0.0000 0.0000 -0.5000 0.01968(10) Uani 1 2 d S . .
Tc2 Tc 0.0000 0.0000 0.0000 0.02305(10) Uani 1 2 d S . .
C1 C 0.1615(4) -0.0141(3) -0.42240(17) 0.0239(6) Uani 1 1 d . . .
C2 C 0.0831(3) 0.2132(3) -0.51231(17) 0.0237(6) Uani 1 1 d . . .
C3 C 0.4583(5) -0.2063(5) -0.5076(3) 0.0541(11) Uani 1 1 d . . .
H3C H 0.4793 -0.2878 -0.5371 0.065 Uiso 1 1 calc R . .
H3B H 0.5503 -0.1893 -0.4849 0.065 Uiso 1 1 calc R . .
H3A H 0.4360 -0.1244 -0.5386 0.065 Uiso 1 1 calc R . .
C4 C 0.3183(4) -0.2330(4) -0.4491(2) 0.0367(8) Uani 1 1 d . . .
H4B H 0.2287 -0.2605 -0.4718 0.044 Uiso 1 1 calc R . .
H4A H 0.3441 -0.3112 -0.4156 0.044 Uiso 1 1 calc R . .
C5 C 0.3536(5) -0.0659(4) -0.3545(2) 0.0404(9) Uani 1 1 d . . .
H5A H 0.4369 -0.1149 -0.3354 0.048 Uiso 1 1 calc R . .
C6 C 0.2908(4) 0.0587(4) -0.3352(2) 0.0375(8) Uani 1 1 d . . .
H6A H 0.3208 0.1150 -0.2997 0.045 Uiso 1 1 calc R . .
C7 C 0.0868(4) 0.2211(3) -0.38023(17) 0.0286(7) Uani 1 1 d . . .
H7A H 0.1221 0.2859 -0.3471 0.034 Uiso 1 1 calc R . .
H7B H -0.0265 0.2054 -0.3643 0.034 Uiso 1 1 calc R . .
C8 C 0.1841(4) 0.4068(3) -0.4766(2) 0.0323(8) Uani 1 1 d . . .
H8A H 0.2170 0.4723 -0.4463 0.039 Uiso 1 1 calc R . .
C9 C 0.1985(4) 0.4175(4) -0.5490(2) 0.0325(8) Uani 1 1 d . . .
H9A H 0.2428 0.4926 -0.5801 0.039 Uiso 1 1 calc R . .
C10 C 0.1341(4) 0.2672(4) -0.64623(18) 0.0318(7) Uani 1 1 d . . .
H10A H 0.0891 0.1742 -0.6478 0.038 Uiso 1 1 calc R . .
H10B H 0.2430 0.2642 -0.6726 0.038 Uiso 1 1 calc R . .
C11 C 0.0392(6) 0.3748(5) -0.6835(2) 0.0511(11) Uani 1 1 d . . .
H11A H 0.0833 0.4670 -0.6819 0.061 Uiso 1 1 calc R . .
H11B H -0.0697 0.3753 -0.6587 0.061 Uiso 1 1 calc R . .
H11C H 0.0423 0.3523 -0.7343 0.061 Uiso 1 1 calc R . .
C21 C 0.0713(4) -0.2198(3) -0.00168(18) 0.0278(7) Uani 1 1 d . . .
C22 C 0.2186(4) 0.0170(4) -0.07534(18) 0.0296(7) Uani 1 1 d . . .
C23 C 0.1414(5) -0.2873(5) 0.1734(2) 0.0549(11) Uani 1 1 d . . .
H23A H 0.1924 -0.1988 0.1575 0.066 Uiso 1 1 calc R . .
H23B H 0.2194 -0.3640 0.1676 0.066 Uiso 1 1 calc R . .
H23C H 0.0941 -0.2847 0.2247 0.066 Uiso 1 1 calc R . .
C24 C 0.0159(4) -0.3095(4) 0.1283(2) 0.0398(9) Uani 1 1 d . . .
H24A H -0.0400 -0.3958 0.1468 0.048 Uiso 1 1 calc R . .
H24B H -0.0611 -0.2306 0.1335 0.048 Uiso 1 1 calc R . .
C25 C 0.1619(5) -0.4380(4) 0.0233(2) 0.0407(9) Uani 1 1 d . . .
H25A H 0.1841 -0.5216 0.0500 0.049 Uiso 1 1 calc R . .
C26 C 0.2033(4) -0.4108(4) -0.0476(2) 0.0385(8) Uani 1 1 d . . .
H26A H 0.2612 -0.4708 -0.0813 0.046 Uiso 1 1 calc R . .
C27 C 0.1764(4) -0.1998(4) -0.13262(18) 0.0332(8) Uani 1 1 d . . .
H27B H 0.2352 -0.2598 -0.1695 0.040 Uiso 1 1 calc R . .
H27A H 0.0758 -0.1703 -0.1488 0.040 Uiso 1 1 calc R . .
C28 C 0.4137(4) -0.0500(5) -0.1639(2) 0.0448(10) Uani 1 1 d . . .
H28A H 0.4721 -0.1027 -0.2010 0.054 Uiso 1 1 calc R . .
C29 C 0.4575(5) 0.0652(5) -0.1383(2) 0.0504(11) Uani 1 1 d . . .
H29A H 0.5528 0.1123 -0.1545 0.061 Uiso 1 1 calc R . .
C30 C 0.3463(5) 0.2247(4) -0.0398(3) 0.0494(11) Uani 1 1 d . . .
H30A H 0.3727 0.3088 -0.0722 0.059 Uiso 1 1 calc R A 1
H30B H 0.2426 0.2416 -0.0100 0.059 Uiso 1 1 calc R A 1
C31A C 0.4642(12) 0.1996(9) 0.0074(6) 0.060(2) Uani 0.64 1 d P B 1
H31C H 0.4314 0.1233 0.0433 0.072 Uiso 0.64 1 calc PR B 1
H31B H 0.4762 0.2843 0.0325 0.072 Uiso 0.64 1 calc PR B 1
H31A H 0.5647 0.1741 -0.0218 0.072 Uiso 0.64 1 calc PR B 1
C31B C 0.4958(16) 0.2643(18) -0.0194(10) 0.056(4) Uani 0.36 1 d P B 2
H31D H 0.4751 0.3294 0.0197 0.068 Uiso 0.36 1 calc PR B 2
H31E H 0.5610 0.3090 -0.0617 0.068 Uiso 0.36 1 calc PR B 2
H31F H 0.5508 0.1807 -0.0025 0.068 Uiso 0.36 1 calc PR B 2
N1 N 0.2735(3) -0.1097(3) -0.40789(16) 0.0298(6) Uani 1 1 d . . .
N2 N 0.1743(3) 0.0890(3) -0.37696(15) 0.0287(6) Uani 1 1 d . . .
N3 N 0.1123(3) 0.2822(3) -0.45449(14) 0.0254(6) Uani 1 1 d . . .
N4 N 0.1363(3) 0.2977(3) -0.57016(15) 0.0263(6) Uani 1 1 d . . .
N5 N 0.0796(3) -0.3208(3) 0.05113(16) 0.0313(6) Uani 1 1 d . . .
N6 N 0.1456(3) -0.2778(3) -0.06286(15) 0.0304(6) Uani 1 1 d . . .
N7 N 0.2664(3) -0.0788(3) -0.12608(15) 0.0319(6) Uani 1 1 d . . .
N8 N 0.3388(3) 0.1049(3) -0.08355(18) 0.0382(7) Uani 1 1 d . B .
O1 O 0.1509(2) -0.0508(2) -0.56936(12) 0.0273(5) Uani 1 1 d . . .
O11 O -0.1014(3) -0.0187(3) -0.07365(13) 0.0321(5) Uani 1 1 d . . .
O21 O 0.1642(5) 0.1011(4) 0.20347(19) 0.0679(10) Uani 1 1 d D . .
H80B H 0.192(6) 0.038(4) 0.2394(18) 0.081 Uiso 1 1 d D . .
H80A H 0.167(6) 0.047(4) 0.1637(17) 0.081 Uiso 1 1 d D . .
O31 O 0.3197(4) -0.0741(4) 0.29696(15) 0.0530(8) Uani 1 1 d D . .
H81A H 0.276(5) -0.060(4) 0.3436(13) 0.064 Uiso 1 1 d D . .
H81B H 0.362(5) -0.162(3) 0.297(2) 0.064 Uiso 1 1 d D . .
O41 O 0.2733(8) 0.3532(6) 0.1473(3) 0.0668(16) Uani 0.60 1 d PD . .
H82A H 0.248(8) 0.265(4) 0.167(5) 0.080 Uiso 0.60 1 d PD . .
H82B H 0.379(3) 0.349(8) 0.132(5) 0.080 Uiso 0.60 1 d PD . .
F1 F 0.5994(4) 0.4031(6) -0.2964(2) 0.1297(18) Uani 1 1 d . . .
F2 F 0.3741(7) 0.3183(4) -0.2410(2) 0.1400(19) Uani 1 1 d . . .
F3 F 0.2672(4) 0.5314(5) -0.2395(2) 0.1155(14) Uani 1 1 d . . .
F4 F 0.4876(5) 0.6149(4) -0.2960(2) 0.1194(15) Uani 1 1 d . . .
F5 F 0.3827(5) 0.4479(4) -0.34504(17) 0.0992(12) Uani 1 1 d . . .
F6 F 0.4742(5) 0.4827(4) -0.19033(17) 0.0978(12) Uani 1 1 d . . .
P1 P 0.43411(10) 0.46633(9) -0.26964(5) 0.02570(18) Uani 1 1 d . . .

loop_
_atom_site_aniso_label
_atom_site_aniso_U_11
_atom_site_aniso_U_22
_atom_site_aniso_U_33
_atom_site_aniso_U_23
_atom_site_aniso_U_13
_atom_site_aniso_U_12
Tc1 0.01975(18) 0.02000(18) 0.01894(18) -0.00289(13) -0.00118(12) -0.00090(12)
Tc2 0.02162(19) 0.0263(2) 0.02161(19) -0.00665(14) -0.00311(13) 0.00240(14)
C1 0.0246(15) 0.0229(15) 0.0237(16) -0.0001(12) -0.0022(12) -0.0025(12)
C2 0.0202(15) 0.0265(16) 0.0241(16) -0.0018(12) -0.0029(11) 0.0000(12)
C3 0.036(2) 0.053(3) 0.072(3) -0.017(2) -0.001(2) 0.0135(18)
C4 0.037(2) 0.0283(18) 0.047(2) -0.0048(16) -0.0144(16) 0.0068(14)
C5 0.043(2) 0.039(2) 0.043(2) 0.0015(17) -0.0236(17) -0.0002(16)
C6 0.044(2) 0.039(2) 0.034(2) -0.0009(16) -0.0200(16) -0.0064(16)
C7 0.0346(18) 0.0269(17) 0.0244(16) -0.0065(13) -0.0027(13) -0.0046(13)
C8 0.0313(18) 0.0248(17) 0.043(2) -0.0064(15) -0.0087(14) -0.0025(13)
C9 0.0298(18) 0.0241(17) 0.043(2) 0.0017(15) -0.0043(14) -0.0068(13)
C10 0.0378(19) 0.0315(18) 0.0246(17) 0.0003(14) 0.0000(14) -0.0038(14)
C11 0.067(3) 0.051(3) 0.036(2) 0.0011(19) -0.015(2) 0.015(2)
C21 0.0240(16) 0.0283(17) 0.0316(18) -0.0065(14) -0.0044(13) 0.0015(12)
C22 0.0270(17) 0.0329(18) 0.0285(17) -0.0041(14) -0.0028(13) 0.0023(13)
C23 0.061(3) 0.068(3) 0.037(2) -0.009(2) -0.012(2) 0.009(2)
C24 0.039(2) 0.042(2) 0.036(2) 0.0025(16) 0.0001(15) 0.0001(16)
C25 0.043(2) 0.0265(18) 0.053(3) -0.0022(16) -0.0093(17) 0.0024(15)
C26 0.041(2) 0.0292(19) 0.045(2) -0.0125(16) -0.0053(16) 0.0045(15)
C27 0.0370(19) 0.0373(19) 0.0260(17) -0.0116(14) -0.0050(14) 0.0061(15)
C28 0.034(2) 0.057(3) 0.038(2) -0.0049(19) 0.0092(16) 0.0048(18)
C29 0.030(2) 0.057(3) 0.058(3) -0.006(2) 0.0133(18) -0.0011(18)
C30 0.035(2) 0.035(2) 0.080(3) -0.015(2) -0.008(2) -0.0034(16)
C31A 0.067(6) 0.050(6) 0.071(7) -0.015(4) -0.027(5) -0.007(4)
C31B 0.028(6) 0.069(11) 0.080(12) -0.033(9) -0.019(7) -0.007(7)
N1 0.0319(15) 0.0256(14) 0.0335(16) 0.0011(12) -0.0112(12) -0.0012(11)
N2 0.0316(15) 0.0280(15) 0.0283(15) -0.0025(11) -0.0095(11) -0.0017(11)
N3 0.0262(14) 0.0228(13) 0.0277(14) -0.0035(11) -0.0048(10) -0.0022(10)
N4 0.0257(14) 0.0237(14) 0.0289(15) -0.0013(11) -0.0018(11) -0.0015(10)
N5 0.0315(15) 0.0301(15) 0.0322(16) -0.0020(12) -0.0046(12) -0.0003(12)
N6 0.0315(15) 0.0293(15) 0.0308(15) -0.0086(12) -0.0046(11) 0.0033(11)
N7 0.0297(15) 0.0358(16) 0.0285(15) -0.0040(12) 0.0003(11) 0.0043(12)
N8 0.0265(15) 0.0385(17) 0.0482(19) -0.0063(14) 0.0002(13) -0.0019(12)
O1 0.0247(11) 0.0293(12) 0.0267(12) -0.0021(9) -0.0008(9) 0.0003(9)
O11 0.0319(13) 0.0372(14) 0.0287(12) -0.0086(10) -0.0082(10) 0.0035(10)
O21 0.092(3) 0.069(2) 0.051(2) -0.0266(17) -0.0350(19) 0.0280(19)
O31 0.0511(18) 0.078(2) 0.0268(14) -0.0035(14) 0.0004(12) 0.0168(16)
O41 0.110(5) 0.046(3) 0.044(3) 0.007(3) -0.017(3) -0.004(3)
F1 0.082(3) 0.209(5) 0.085(3) 0.005(3) 0.004(2) 0.077(3)
F2 0.253(6) 0.051(2) 0.116(3) 0.011(2) -0.026(3) -0.049(3)
F3 0.066(2) 0.160(4) 0.122(3) -0.048(3) -0.011(2) 0.036(2)
F4 0.157(4) 0.071(2) 0.134(3) 0.035(2) -0.040(3) -0.056(2)
F5 0.151(3) 0.100(3) 0.060(2) -0.0258(19) -0.056(2) 0.018(2)
F6 0.125(3) 0.124(3) 0.0505(19) -0.0207(19) -0.0332(19) 0.017(2)
P1 0.0293(4) 0.0235(4) 0.0242(4) -0.0016(3) -0.0042(3) 0.0006(3)

loop_
_atom_type_symbol
_atom_type_description
_atom_type_scat_dispersion_real
_atom_type_scat_dispersion_imag
_atom_type_scat_source
C C 0.0033 0.0016 'International Tables Vol C Tables 4.2.6.8 and 6.1.1.4'
H H 0.0000 0.0000 'International Tables Vol C Tables 4.2.6.8 and 6.1.1.4'
N N 0.0061 0.0033 'International Tables Vol C Tables 4.2.6.8 and 6.1.1.4'
O O 0.0106 0.0060 'International Tables Vol C Tables 4.2.6.8 and 6.1.1.4'
F F 0.0171 0.0103 'International Tables Vol C Tables 4.2.6.8 and 6.1.1.4'
P P 0.1023 0.0942 'International Tables Vol C Tables 4.2.6.8 and 6.1.1.4'
Tc Tc -1.4390 0.7593 'International Tables Vol C Tables 4.2.6.8 and 6.1.1.4'

loop_
_geom_angle_atom_site_label_1
_geom_angle_atom_site_label_2
_geom_angle_atom_site_label_3
_geom_angle
_geom_angle_site_symmetry_1
_geom_angle_site_symmetry_3
O1 Tc1 O1 180.0 . 2_554
O1 Tc1 C1 89.43(11) . 2_554
O1 Tc1 C1 90.57(11) 2_554 2_554
O1 Tc1 C1 90.57(11) . .
O1 Tc1 C1 89.43(11) 2_554 .
C1 Tc1 C1 180.0 2_554 .
O1 Tc1 C2 90.51(11) . .
O1 Tc1 C2 89.49(11) 2_554 .
C1 Tc1 C2 99.53(12) 2_554 .
C1 Tc1 C2 80.47(12) . .
O1 Tc1 C2 89.49(11) . 2_554
O1 Tc1 C2 90.51(11) 2_554 2_554
C1 Tc1 C2 80.47(12) 2_554 2_554
C1 Tc1 C2 99.53(12) . 2_554
C2 Tc1 C2 180.0 . 2_554
O11 Tc2 O11 180.00(8) 2 .
O11 Tc2 C22 90.27(12) 2 .
O11 Tc2 C22 89.73(12) . .
O11 Tc2 C22 89.73(12) 2 2
O11 Tc2 C22 90.27(12) . 2
C22 Tc2 C22 180.00(18) . 2
O11 Tc2 C21 90.18(12) 2 2
O11 Tc2 C21 89.82(12) . 2
C22 Tc2 C21 99.20(12) . 2
C22 Tc2 C21 80.80(12) 2 2
O11 Tc2 C21 89.82(12) 2 .
O11 Tc2 C21 90.18(12) . .
C22 Tc2 C21 80.80(12) . .
C22 Tc2 C21 99.20(12) 2 .
C21 Tc2 C21 180.0 2 .
N1 C1 N2 103.8(3) . .
N1 C1 Tc1 133.4(2) . .
N2 C1 Tc1 122.7(2) . .
N4 C2 N3 104.2(3) . .
N4 C2 Tc1 133.4(2) . .
N3 C2 Tc1 121.8(2) . .
C4 C3 H3C 109.5 . .
C4 C3 H3B 109.5 . .
H3C C3 H3B 109.5 . .
C4 C3 H3A 109.5 . .
H3C C3 H3A 109.5 . .
H3B C3 H3A 109.5 . .
N1 C4 C3 111.5(3) . .
N1 C4 H4B 109.3 . .
C3 C4 H4B 109.3 . .
N1 C4 H4A 109.3 . .
C3 C4 H4A 109.3 . .
H4B C4 H4A 108.0 . .
C6 C5 N1 106.9(3) . .
C6 C5 H5A 126.5 . .
N1 C5 H5A 126.5 . .
C5 C6 N2 106.5(3) . .
C5 C6 H6A 126.8 . .
N2 C6 H6A 126.8 . .
N2 C7 N3 109.6(3) . .
N2 C7 H7A 109.7 . .
N3 C7 H7A 109.7 . .
N2 C7 H7B 109.7 . .
N3 C7 H7B 109.7 . .
H7A C7 H7B 108.2 . .
C9 C8 N3 106.6(3) . .
C9 C8 H8A 126.7 . .
N3 C8 H8A 126.7 . .
C8 C9 N4 106.9(3) . .
C8 C9 H9A 126.5 . .
N4 C9 H9A 126.5 . .
N4 C10 C11 111.7(3) . .
N4 C10 H10A 109.3 . .
C11 C10 H10A 109.3 . .
N4 C10 H10B 109.3 . .
C11 C10 H10B 109.3 . .
H10A C10 H10B 107.9 . .
C10 C11 H11A 109.5 . .
C10 C11 H11B 109.5 . .
H11A C11 H11B 109.5 . .
C10 C11 H11C 109.5 . .
H11A C11 H11C 109.5 . .
H11B C11 H11C 109.5 . .
N5 C21 N6 103.8(3) . .
N5 C21 Tc2 133.1(2) . .
N6 C21 Tc2 122.3(2) . .
N8 C22 N7 103.5(3) . .
N8 C22 Tc2 133.9(3) . .
N7 C22 Tc2 122.5(2) . .
C24 C23 H23A 109.5 . .
C24 C23 H23B 109.5 . .
H23A C23 H23B 109.5 . .
C24 C23 H23C 109.5 . .
H23A C23 H23C 109.5 . .
H23B C23 H23C 109.5 . .
N5 C24 C23 112.4(3) . .
N5 C24 H24A 109.1 . .
C23 C24 H24A 109.1 . .
N5 C24 H24B 109.1 . .
C23 C24 H24B 109.1 . .
H24A C24 H24B 107.9 . .
C26 C25 N5 107.0(3) . .
C26 C25 H25A 126.5 . .
N5 C25 H25A 126.5 . .
C25 C26 N6 106.7(3) . .
C25 C26 H26A 126.7 . .
N6 C26 H26A 126.7 . .
N7 C27 N6 109.8(3) . .
N7 C27 H27B 109.7 . .
N6 C27 H27B 109.7 . .
N7 C27 H27A 109.7 . .
N6 C27 H27A 109.7 . .
H27B C27 H27A 108.2 . .
C29 C28 N7 106.5(3) . .
C29 C28 H28A 126.8 . .
N7 C28 H28A 126.8 . .
C28 C29 N8 107.5(3) . .
C28 C29 H29A 126.3 . .
N8 C29 H29A 126.3 . .
C31A C30 N8 110.3(5) . .
C31A C30 C31B 31.8(7) . .
N8 C30 C31B 120.8(7) . .
C31A C30 H30A 109.6 . .
N8 C30 H30A 109.6 . .
C31B C30 H30A 77.9 . .
C31A C30 H30B 109.6 . .
N8 C30 H30B 109.6 . .
C31B C30 H30B 123.8 . .
H30A C30 H30B 108.1 . .
C30 C31A H31C 109.5 . .
C30 C31A H31B 109.5 . .
C30 C31A H31A 109.5 . .
C30 C31B H31D 109.5 . .
C30 C31B H31E 109.5 . .
H31D C31B H31E 109.5 . .
C30 C31B H31F 109.5 . .
H31D C31B H31F 109.5 . .
H31E C31B H31F 109.5 . .
C1 N1 C5 111.0(3) . .
C1 N1 C4 124.6(3) . .
C5 N1 C4 123.9(3) . .
C1 N2 C6 111.8(3) . .
C1 N2 C7 122.3(3) . .
C6 N2 C7 125.5(3) . .
C2 N3 C8 111.2(3) . .
C2 N3 C7 122.8(3) . .
C8 N3 C7 125.5(3) . .
C2 N4 C9 111.0(3) . .
C2 N4 C10 125.0(3) . .
C9 N4 C10 124.0(3) . .
C21 N5 C25 111.0(3) . .
C21 N5 C24 125.3(3) . .
C25 N5 C24 123.6(3) . .
C21 N6 C26 111.4(3) . .
C21 N6 C27 122.5(3) . .
C26 N6 C27 125.6(3) . .
C22 N7 C28 111.4(3) . .
C22 N7 C27 122.3(3) . .
C28 N7 C27 126.1(3) . .
C22 N8 C29 111.1(3) . .
C22 N8 C30 124.8(3) . .
C29 N8 C30 124.0(3) . .
H80B O21 H80A 103(3) . .
H81A O31 H81B 107(3) . .
H82A O41 H82B 105(3) . .
F4 P1 F1 91.8(3) . .
F4 P1 F5 89.4(2) . .
F1 P1 F5 91.2(2) . .
F4 P1 F2 177.7(3) . .
F1 P1 F2 90.4(3) . .
F5 P1 F2 91.2(2) . .
F4 P1 F3 88.3(3) . .
F1 P1 F3 177.9(2) . .
F5 P1 F3 90.9(2) . .
F2 P1 F3 89.5(3) . .
F4 P1 F6 92.8(2) . .
F1 P1 F6 92.1(2) . .
F5 P1 F6 176.0(2) . .
F2 P1 F6 86.5(2) . .
F3 P1 F6 85.8(2) . .

loop_
_geom_bond_atom_site_label_1
_geom_bond_atom_site_label_2
_geom_bond_distance
_geom_bond_site_symmetry_2
Tc1 O1 1.762(2) .
Tc1 O1 1.763(2) 2_554
Tc1 C1 2.159(3) 2_554
Tc1 C1 2.159(3) .
Tc1 C2 2.181(3) .
Tc1 C2 2.181(3) 2_554
Tc2 O11 1.763(2) 2
Tc2 O11 1.763(2) .
Tc2 C22 2.171(3) .
Tc2 C22 2.171(3) 2
Tc2 C21 2.179(3) 2
Tc2 C21 2.179(3) .
C1 N1 1.359(4) .
C1 N2 1.360(4) .
C2 N4 1.341(4) .
C2 N3 1.360(4) .
C3 C4 1.512(6) .
C3 H3C 0.9800 .
C3 H3B 0.9800 .
C3 H3A 0.9800 .
C4 N1 1.458(4) .
C4 H4B 0.9900 .
C4 H4A 0.9900 .
C5 C6 1.343(5) .
C5 N1 1.391(4) .
C5 H5A 0.9500 .
C6 N2 1.380(4) .
C6 H6A 0.9500 .
C7 N2 1.457(4) .
C7 N3 1.458(4) .
C7 H7A 0.9900 .
C7 H7B 0.9900 .
C8 C9 1.333(5) .
C8 N3 1.379(4) .
C8 H8A 0.9500 .
C9 N4 1.391(4) .
C9 H9A 0.9500 .
C10 N4 1.469(4) .
C10 C11 1.504(5) .
C10 H10A 0.9900 .
C10 H10B 0.9900 .
C11 H11A 0.9800 .
C11 H11B 0.9800 .
C11 H11C 0.9800 .
C21 N5 1.350(4) .
C21 N6 1.358(4) .
C22 N8 1.345(4) .
C22 N7 1.367(4) .
C23 C24 1.501(6) .
C23 H23A 0.9800 .
C23 H23B 0.9800 .
C23 H23C 0.9800 .
C24 N5 1.466(5) .
C24 H24A 0.9900 .
C24 H24B 0.9900 .
C25 C26 1.326(6) .
C25 N5 1.393(5) .
C25 H25A 0.9500 .
C26 N6 1.385(5) .
C26 H26A 0.9500 .
C27 N7 1.442(4) .
C27 N6 1.453(5) .
C27 H27B 0.9900 .
C27 H27A 0.9900 .
C28 C29 1.321(6) .
C28 N7 1.381(4) .
C28 H28A 0.9500 .
C29 N8 1.388(5) .
C29 H29A 0.9500 .
C30 C31A 1.453(11) .
C30 N8 1.459(5) .
C30 C31B 1.470(13) .
C30 H30A 0.9900 .
C30 H30B 0.9900 .
C31A H31C 0.9800 .
C31A H31B 0.9800 .
C31A H31A 0.9800 .
C31B H31D 0.9800 .
C31B H31E 0.9800 .
C31B H31F 0.9800 .
O21 H80B 0.929(19) .
O21 H80A 0.926(19) .
O31 H81A 0.908(18) .
O31 H81B 0.906(18) .
O41 H82A 0.92(2) .
O41 H82B 0.91(2) .
F1 P1 1.551(3) .
F2 P1 1.565(4) .
F3 P1 1.584(3) .
F4 P1 1.543(3) .
F5 P1 1.562(3) .
F6 P1 1.590(3) .

loop_
_geom_hbond_atom_site_label_D
_geom_hbond_atom_site_label_H
_geom_hbond_atom_site_label_A
_geom_hbond_distance_DH
_geom_hbond_distance_HA
_geom_hbond_distance_DA
_geom_hbond_angle_DHA
_geom_hbond_site_symmetry_A
O21 H80B O31 0.929(19) 1.92(3) 2.812(4) 160(5) .
O41 H82A O21 0.92(2) 1.81(2) 2.719(7) 170(7) .
O21 H80A O11 0.926(19) 1.89(3) 2.731(4) 149(4) 2
O31 H81A O1 0.908(18) 1.81(2) 2.698(3) 167(4) 1_556
O41 H82B F6 0.91(2) 2.49(8) 2.970(8) 113(7) 2_665

loop_
_geom_torsion_atom_site_label_1
_geom_torsion_atom_site_label_2
_geom_torsion_atom_site_label_3
_geom_torsion_atom_site_label_4
_geom_torsion
_geom_torsion_site_symmetry_1
O1 Tc1 C1 N1 -44.6(3) .
O1 Tc1 C1 N1 135.4(3) 2_554
C1 Tc1 C1 N1 159(16) 2_554
C2 Tc1 C1 N1 -135.0(3) .
C2 Tc1 C1 N1 45.0(3) 2_554
O1 Tc1 C1 N2 131.2(3) .
O1 Tc1 C1 N2 -48.8(3) 2_554
C1 Tc1 C1 N2 -25(16) 2_554
C2 Tc1 C1 N2 40.8(3) .
C2 Tc1 C1 N2 -139.2(3) 2_554
O1 Tc1 C2 N4 41.2(3) .
O1 Tc1 C2 N4 -138.8(3) 2_554
C1 Tc1 C2 N4 -48.3(3) 2_554
C1 Tc1 C2 N4 131.7(3) .
C2 Tc1 C2 N4 -41(4) 2_554
O1 Tc1 C2 N3 -128.4(2) .
O1 Tc1 C2 N3 51.6(2) 2_554
C1 Tc1 C2 N3 142.1(2) 2_554
C1 Tc1 C2 N3 -37.9(2) .
C2 Tc1 C2 N3 149(4) 2_554
N1 C5 C6 N2 -0.1(4) .
N3 C8 C9 N4 -0.6(4) .
O11 Tc2 C21 N5 42.0(3) 2
O11 Tc2 C21 N5 -138.0(3) .
C22 Tc2 C21 N5 132.3(3) .
C22 Tc2 C21 N5 -47.7(3) 2
C21 Tc2 C21 N5 -128.0(18) 2
O11 Tc2 C21 N6 -126.3(3) 2
O11 Tc2 C21 N6 53.7(3) .
C22 Tc2 C21 N6 -36.0(3) .
C22 Tc2 C21 N6 144.0(3) 2
C21 Tc2 C21 N6 63.7(18) 2
O11 Tc2 C22 N8 -47.2(4) 2
O11 Tc2 C22 N8 132.8(4) .
C22 Tc2 C22 N8 -57.1(8) 2
C21 Tc2 C22 N8 43.1(4) 2
C21 Tc2 C22 N8 -136.9(4) .
O11 Tc2 C22 N7 128.0(3) 2
O11 Tc2 C22 N7 -52.0(3) .
C22 Tc2 C22 N7 118.0(7) 2
C21 Tc2 C22 N7 -141.8(3) 2
C21 Tc2 C22 N7 38.2(3) .
N5 C25 C26 N6 -0.3(4) .
N7 C28 C29 N8 1.5(5) .
N2 C1 N1 C5 -0.1(4) .
Tc1 C1 N1 C5 176.3(3) .
N2 C1 N1 C4 -172.5(3) .
Tc1 C1 N1 C4 3.8(5) .
C6 C5 N1 C1 0.1(4) .
C6 C5 N1 C4 172.7(3) .
C3 C4 N1 C1 94.7(4) .
C3 C4 N1 C5 -76.8(5) .
N1 C1 N2 C6 0.0(4) .
Tc1 C1 N2 C6 -176.9(2) .
N1 C1 N2 C7 172.9(3) .
Tc1 C1 N2 C7 -4.0(4) .
C5 C6 N2 C1 0.1(4) .
C5 C6 N2 C7 -172.6(3) .
N3 C7 N2 C1 -52.5(4) .
N3 C7 N2 C6 119.5(3) .
N4 C2 N3 C8 -0.7(3) .
Tc1 C2 N3 C8 171.5(2) .
N4 C2 N3 C7 -173.8(3) .
Tc1 C2 N3 C7 -1.6(4) .
C9 C8 N3 C2 0.8(4) .
C9 C8 N3 C7 173.7(3) .
N2 C7 N3 C2 55.5(4) .
N2 C7 N3 C8 -116.5(3) .
N3 C2 N4 C9 0.3(3) .
Tc1 C2 N4 C9 -170.6(2) .
N3 C2 N4 C10 178.6(3) .
Tc1 C2 N4 C10 7.7(5) .
C8 C9 N4 C2 0.2(4) .
C8 C9 N4 C10 -178.1(3) .
C11 C10 N4 C2 120.1(4) .
C11 C10 N4 C9 -61.8(4) .
N6 C21 N5 C25 1.7(4) .
Tc2 C21 N5 C25 -168.1(3) .
N6 C21 N5 C24 179.8(3) .
Tc2 C21 N5 C24 10.0(5) .
C26 C25 N5 C21 -0.9(4) .
C26 C25 N5 C24 -179.1(3) .
C23 C24 N5 C21 -103.7(4) .
C23 C24 N5 C25 74.2(5) .
N5 C21 N6 C26 -1.9(4) .
Tc2 C21 N6 C26 169.3(2) .
N5 C21 N6 C27 -174.4(3) .
Tc2 C21 N6 C27 -3.1(4) .
C25 C26 N6 C21 1.5(4) .
C25 C26 N6 C27 173.6(3) .
N7 C27 N6 C21 57.0(4) .
N7 C27 N6 C26 -114.3(4) .
N8 C22 N7 C28 0.5(4) .
Tc2 C22 N7 C28 -175.9(3) .
N8 C22 N7 C27 175.4(3) .
Tc2 C22 N7 C27 -1.0(5) .
C29 C28 N7 C22 -1.3(5) .
C29 C28 N7 C27 -175.9(4) .
N6 C27 N7 C22 -54.5(4) .
N6 C27 N7 C28 119.5(4) .
N7 C22 N8 C29 0.5(4) .
Tc2 C22 N8 C29 176.2(3) .
N7 C22 N8 C30 -178.2(4) .
Tc2 C22 N8 C30 -2.4(6) .
C28 C29 N8 C22 -1.3(5) .
C28 C29 N8 C30 177.4(4) .
C31A C30 N8 C22 110.2(6) .
C31B C30 N8 C22 143.6(10) .
C31A C30 N8 C29 -68.3(7) .
C31B C30 N8 C29 -34.9(11) .
